data_7207227
loop_
_publ_author_name
'Lu, Xinyi'
'Ye, Junwei'
'Li, Wei'
'Gong, Weitao'
'Yang, Lijian'
'Lin, Yuan'
'Ning, Guiling'

_publ_section_title
;
 Auxiliary ligand-directed synthesis of cadmium(ii) and zinc(ii) complexes
 from 1-D chains to 3-D architectures with 5-nitroisophthalate
;
_journal_issue 4
_journal_name_full CrystEngComm
_journal_page_first 1337
_journal_paper_doi 10.1039/c1ce06268a
_journal_volume 14
_journal_year 2012
_chemical_formula_sum 'C37 H26 N6 O29 Zn5'
_chemical_formula_weight 1345.59
_chemical_name_systematic
;
?
;
_space_group_IT_number 2
_symmetry_cell_setting triclinic
_symmetry_space_group_name_Hall '-P 1'
_symmetry_space_group_name_H-M 'P -1'
_atom_sites_solution_hydrogens geom
_atom_sites_solution_primary direct
_atom_sites_solution_secondary difmap
_audit_creation_method SHELXL-97
_cell_angle_alpha 63.256(4)
_cell_angle_beta 81.245(4)
_cell_angle_gamma 64.466(3)
_cell_formula_units_Z 2
_cell_length_a 12.608(4)
_cell_length_b 14.324(5)
_cell_length_c 15.693(5)
_cell_measurement_reflns_used 7853
_cell_measurement_temperature 293(2)
_cell_measurement_theta_max 25.01
_cell_measurement_theta_min 1.92
_cell_volume 2280.7(13)
_computing_cell_refinement 'SMART (Bruker, 1997)'
_computing_data_collection 'SMART (Bruker, 1997)'
_computing_data_reduction 'SAINT (Bruker, 1997)'
_computing_molecular_graphics 'SHELXP97 (Sheldrick, 1997)'
_computing_publication_material 'SHELXTL (Bruker, 1997)'
_computing_structure_refinement 'SHELXL97 (Sheldrick, 1997)'
_computing_structure_solution 'SHELXS97 (Sheldrick, 1997)'
_diffrn_ambient_temperature 293(2)
_diffrn_detector_area_resol_mean 'Bruker SMART CCD area'
_diffrn_measured_fraction_theta_full 0.978
_diffrn_measured_fraction_theta_max 0.978
_diffrn_measurement_device_type 'CCD area detector'
_diffrn_measurement_method '\f and \w scans'
_diffrn_radiation_monochromator graphite
_diffrn_radiation_source 'fine-focus sealed tube'
_diffrn_radiation_type MoK\a
_diffrn_radiation_wavelength 0.71073
_diffrn_reflns_av_R_equivalents 0.0227
_diffrn_reflns_av_sigmaI/netI 0.0470
_diffrn_reflns_limit_h_max 14
_diffrn_reflns_limit_h_min -13
_diffrn_reflns_limit_k_max 17
_diffrn_reflns_limit_k_min -14
_diffrn_reflns_limit_l_max 17
_diffrn_reflns_limit_l_min -18
_diffrn_reflns_number 11377
_diffrn_reflns_theta_full 25.01
_diffrn_reflns_theta_max 25.01
_diffrn_reflns_theta_min 1.92
_diffrn_standards_decay_% none
_diffrn_standards_interval_count none
_diffrn_standards_interval_time none
_diffrn_standards_number none
_exptl_absorpt_coefficient_mu 2.701
_exptl_absorpt_correction_T_max 0.5879
_exptl_absorpt_correction_T_min 0.5184
_exptl_absorpt_correction_type empirical
_exptl_absorpt_process_details 'Higashi (1995)'
_exptl_crystal_colour colorless
_exptl_crystal_density_diffrn 1.959
_exptl_crystal_density_meas ?
_exptl_crystal_density_method 'not measured'
_exptl_crystal_description block
_exptl_crystal_F_000 1344
_exptl_crystal_size_max 0.28
_exptl_crystal_size_mid 0.24
_exptl_crystal_size_min 0.22
_refine_diff_density_max 1.414
_refine_diff_density_min -0.633
_refine_diff_density_rms 0.101
_refine_ls_extinction_coef 0
_refine_ls_extinction_method none
_refine_ls_goodness_of_fit_ref 1.035
_refine_ls_hydrogen_treatment constr
_refine_ls_matrix_type full
_refine_ls_number_parameters 694
_refine_ls_number_reflns 7853
_refine_ls_number_restraints 6
_refine_ls_restrained_S_all 1.038
_refine_ls_R_factor_all 0.0560
_refine_ls_R_factor_gt 0.0413
_refine_ls_shift/su_max 0.001
_refine_ls_shift/su_mean 0.000
_refine_ls_structure_factor_coef Fsqd
_refine_ls_weighting_details 'calc w=1/[\s^2^(Fo^2^)+(0.0691P)^2^+1.1711P] where P=(Fo^2^+2Fc^2^)/3'
_refine_ls_weighting_scheme calc
_refine_ls_wR_factor_gt 0.1091
_refine_ls_wR_factor_ref 0.1201
_reflns_number_gt 6240
_reflns_number_total 7853
_reflns_threshold_expression >2sigma(I)
_cod_data_source_file c1ce06268a.txt
_cod_data_source_block 5
_cod_depositor_comments
;
The following automatic conversions were performed:

'_symmetry_cell_setting' value 'Triclinic' changed to 'triclinic'
according to /home/saulius/struct/CIF-dictionaries/cif_core.dic
dictionary named 'cif_core.dic' version 2.4.1 from 2010-06-29.

Automatic conversion script
Id: cif_fix_values 1715 2011-07-08 13:25:40Z adriana 

The following automatic conversions were performed:

'_exptl_crystal_density_meas' value 'not measured' was changed to '?'
- the value is perceived as not measured.

Automatic conversion script
Id: cif_fix_values 3008 2015-01-20 13:52:24Z robertas 
;
_cod_original_sg_symbol_H-M 'P-1 '
_cod_database_code 7207227

loop_
_symmetry_equiv_pos_as_xyz
'x, y, z'
'-x, -y, -z'

loop_
_atom_site_label
_atom_site_type_symbol
_atom_site_fract_x
_atom_site_fract_y
_atom_site_fract_z
_atom_site_U_iso_or_equiv
_atom_site_adp_type
_atom_site_occupancy
_atom_site_symmetry_multiplicity
_atom_site_calc_flag
_atom_site_refinement_flags
Zn1 Zn 0.57349(4) -0.05937(4) 0.59861(3) 0.02302(14) Uani 1 1 d .
Zn2 Zn 0.63873(5) -0.33079(4) 0.90661(4) 0.02469(14) Uani 1 1 d .
Zn3 Zn 0.19027(4) 0.42782(4) 0.86862(4) 0.02499(14) Uani 1 1 d .
Zn4 Zn 0.07379(4) -0.55116(4) 1.09720(4) 0.02413(14) Uani 1 1 d .
Zn5 Zn 0.46990(5) 0.21038(4) 0.52052(4) 0.02455(14) Uani 1 1 d .
O1 O 0.4450(3) -0.1149(3) 0.6803(2) 0.0328(8) Uani 1 1 d .
O2 O 0.5514(3) -0.2883(3) 0.7912(2) 0.0288(7) Uani 1 1 d .
O3 O 0.3389(3) -0.5127(3) 1.0067(3) 0.0405(9) Uani 1 1 d .
O4 O 0.1496(3) -0.4276(3) 1.0310(3) 0.0392(9) Uani 1 1 d .
O5 O -0.0288(4) -0.0055(4) 0.8904(4) 0.093(2) Uani 1 1 d .
O6 O 0.0444(4) 0.0867(3) 0.7688(3) 0.0594(12) Uani 1 1 d .
O7 O 0.4619(3) 0.2289(3) 1.0353(2) 0.0392(9) Uani 1 1 d .
O8 O 0.3478(3) 0.3091(3) 0.9052(3) 0.0495(11) Uani 1 1 d .
O9 O 0.4960(3) 0.1698(3) 0.6556(2) 0.0381(9) Uani 1 1 d .
O10 O 0.5922(3) -0.0217(3) 0.7099(2) 0.0366(8) Uani 1 1 d .
O11 O 0.8697(3) -0.1856(3) 0.9860(3) 0.0508(10) Uani 1 1 d .
O12 O 0.8272(4) -0.1042(4) 1.0807(4) 0.0808(16) Uani 1 1 d .
O13 O 0.1350(3) 0.3912(3) 0.7824(3) 0.0419(9) Uani 1 1 d .
O14 O -0.0487(3) 0.5130(3) 0.7855(2) 0.0420(9) Uani 1 1 d .
O15 O -0.3364(3) 0.6479(3) 0.5438(3) 0.0470(10) Uani 1 1 d .
O16 O -0.3206(4) 0.5528(4) 0.4610(4) 0.0748(15) Uani 1 1 d .
O17 O 0.0849(3) 0.2659(3) 0.4640(3) 0.0442(9) Uani 1 1 d .
O18 O 0.1968(3) 0.1776(3) 0.5924(3) 0.0495(10) Uani 1 1 d .
O19 O 0.9897(3) 0.3327(3) 0.1695(2) 0.0362(8) Uani 1 1 d .
O20 O 0.8089(3) 0.4218(3) 0.2090(2) 0.0358(8) Uani 1 1 d .
O21 O 0.6162(3) 0.2021(3) 0.4558(2) 0.0341(8) Uani 1 1 d .
O22 O 0.6989(3) 0.0096(3) 0.5204(2) 0.0298(7) Uani 1 1 d .
O23 O 1.1051(4) -0.1794(3) 0.4411(3) 0.0616(12) Uani 1 1 d .
O24 O 1.1870(4) -0.0801(4) 0.3320(4) 0.0682(14) Uani 1 1 d .
O25 O 0.7184(3) -0.2146(3) 0.6557(2) 0.0377(9) Uani 1 1 d .
H25A H 0.7479 -0.2003 0.6143 0.045 Uiso 1 1 d R
H25B H 0.7255 -0.2402 0.7064 0.045 Uiso 1 1 d R
O26 O 0.7763(3) -0.3115(3) 0.8498(2) 0.0313(8) Uani 1 1 d .
H26A H 0.7781 -0.2801 0.8689 0.038 Uiso 1 1 d R
O27 O 0.0838(3) 0.4206(2) 0.9726(2) 0.0243(7) Uani 1 1 d .
H27A H 0.0846 0.3702 0.9855 0.029 Uiso 1 1 d R
O28 O 0.4350(3) 0.0905(2) 0.5197(2) 0.0225(7) Uani 1 1 d .
H28 H 0.3830 0.0938 0.5413 0.027 Uiso 1 1 d R
N1 N 0.0490(4) -0.0009(4) 0.8345(3) 0.0417(11) Uani 1 1 d .
N2 N 0.8049(4) -0.1105(4) 1.0115(3) 0.0426(11) Uani 1 1 d .
N3 N 0.1087(4) 0.2541(4) 0.5425(3) 0.0359(10) Uani 1 1 d .
N4 N 1.1052(4) -0.0883(4) 0.3815(3) 0.0380(10) Uani 1 1 d .
C1 C 0.3484(4) -0.2027(4) 0.8122(3) 0.0244(10) Uani 1 1 d .
C2 C 0.3465(4) -0.3073(4) 0.8793(3) 0.0272(10) Uani 1 1 d .
H2A H 0.4137 -0.3746 0.8912 0.033 Uiso 1 1 calc R
C3 C 0.2468(4) -0.3127(4) 0.9283(3) 0.0259(10) Uani 1 1 d .
C4 C 0.1483(4) -0.2110(4) 0.9138(3) 0.0319(11) Uani 1 1 d .
H4A H 0.0808 -0.2125 0.9469 0.038 Uiso 1 1 calc R
C5 C 0.1524(4) -0.1069(4) 0.8489(3) 0.0307(11) Uani 1 1 d .
C6 C 0.2493(4) -0.1010(4) 0.7968(3) 0.0290(11) Uani 1 1 d .
H6C H 0.2489 -0.0307 0.7522 0.035 Uiso 1 1 calc R
C7 C 0.4566(4) -0.2006(4) 0.7567(3) 0.0259(10) Uani 1 1 d .
C8 C 0.2429(4) -0.4254(4) 0.9935(3) 0.0276(11) Uani 1 1 d .
C9 C 0.5216(4) 0.1464(4) 0.9268(3) 0.0264(10) Uani 1 1 d .
C10 C 0.4997(4) 0.1482(4) 0.8412(3) 0.0284(11) Uani 1 1 d .
H10A H 0.4329 0.2064 0.8028 0.034 Uiso 1 1 calc R
C11 C 0.5761(4) 0.0644(4) 0.8129(3) 0.0283(11) Uani 1 1 d .
C12 C 0.6759(4) -0.0224(4) 0.8690(3) 0.0316(11) Uani 1 1 d .
H12A H 0.7270 -0.0798 0.8512 0.038 Uiso 1 1 calc R
C13 C 0.6984(4) -0.0219(4) 0.9532(3) 0.0284(11) Uani 1 1 d .
C14 C 0.6220(4) 0.0609(4) 0.9830(3) 0.0316(11) Uani 1 1 d .
H14A H 0.6381 0.0588 1.0399 0.038 Uiso 1 1 calc R
C15 C 0.4364(4) 0.2351(4) 0.9582(3) 0.0266(10) Uani 1 1 d .
C16 C 0.5534(4) 0.0706(4) 0.7180(3) 0.0287(11) Uani 1 1 d .
C17 C -0.0114(4) 0.4278(4) 0.6798(3) 0.0264(10) Uani 1 1 d .
C18 C -0.1231(4) 0.4974(4) 0.6385(3) 0.0282(11) Uani 1 1 d .
H18A H -0.1736 0.5522 0.6594 0.034 Uiso 1 1 calc R
C19 C -0.1621(4) 0.4876(4) 0.5658(3) 0.0299(11) Uani 1 1 d .
C20 C -0.0855(4) 0.4049(4) 0.5351(3) 0.0275(10) Uani 1 1 d .
H20A H -0.1091 0.3963 0.4867 0.033 Uiso 1 1 calc R
C21 C 0.0252(4) 0.3371(4) 0.5780(3) 0.0280(11) Uani 1 1 d .
C22 C 0.0654(4) 0.3456(4) 0.6502(3) 0.0291(11) Uani 1 1 d .
H22A H 0.1411 0.2978 0.6779 0.035 Uiso 1 1 calc R
C23 C 0.0286(4) 0.4452(4) 0.7561(3) 0.0319(11) Uani 1 1 d .
C24 C -0.2824(5) 0.5681(4) 0.5181(4) 0.0363(12) Uani 1 1 d .
C25 C 0.9037(4) 0.2202(4) 0.2906(3) 0.0262(10) Uani 1 1 d .
C26 C 0.8064(4) 0.2142(4) 0.3448(3) 0.0256(10) Uani 1 1 d .
H26B H 0.7405 0.2815 0.3364 0.031 Uiso 1 1 calc R
C27 C 0.8058(4) 0.1098(4) 0.4110(3) 0.0254(10) Uani 1 1 d .
C28 C 0.9044(4) 0.0093(4) 0.4233(3) 0.0283(11) Uani 1 1 d .
H28B H 0.9059 -0.0617 0.4671 0.034 Uiso 1 1 calc R
C29 C 0.9997(4) 0.0168(4) 0.3695(3) 0.0287(11) Uani 1 1 d .
C30 C 1.0021(4) 0.1204(4) 0.3033(3) 0.0286(11) Uani 1 1 d .
H30A H 1.0682 0.1226 0.2683 0.034 Uiso 1 1 calc R
C31 C 0.9019(4) 0.3330(4) 0.2176(3) 0.0289(11) Uani 1 1 d .
C32 C 0.6990(4) 0.1044(4) 0.4678(3) 0.0265(10) Uani 1 1 d .
N5 N 0.4995(6) 0.5999(6) 0.3534(5) 0.0824(19) Uani 1 1 d .
H5A H 0.5386 0.6100 0.3865 0.099 Uiso 1 1 d R
N6 N 0.3216(6) 0.5536(7) 0.1969(5) 0.098(2) Uani 1 1 d .
H6A H 0.3520 0.4981 0.1804 0.117 Uiso 1 1 d R
H6B H 0.2497 0.6022 0.1798 0.117 Uiso 1 1 d R
C33 C 0.5517(11) 0.5148(9) 0.3284(8) 0.125(4) Uani 1 1 d U
H33A H 0.6307 0.4667 0.3463 0.150 Uiso 1 1 calc R
C34 C 0.4940(9) 0.4965(10) 0.2787(8) 0.123(4) Uani 1 1 d .
H34A H 0.5328 0.4336 0.2647 0.148 Uiso 1 1 calc R
C35 C 0.3838(8) 0.5634(9) 0.2479(6) 0.088(3) Uani 1 1 d .
C36 C 0.3224(7) 0.6652(7) 0.2716(5) 0.073(2) Uani 1 1 d .
H36A H 0.2457 0.7187 0.2496 0.088 Uiso 1 1 calc R
C37 C 0.3847(7) 0.6715(7) 0.3243(6) 0.075(2) Uani 1 1 d .
H37A H 0.3487 0.7296 0.3444 0.090 Uiso 1 1 calc R
O29 O 0.1012(7) 0.7447(6) 0.1346(5) 0.143(3) Uani 1 1 d .
H29A H 0.1495 0.7689 0.1350 0.171 Uiso 1 1 d R
H29B H 0.0877 0.7021 0.1200 0.171 Uiso 1 1 d R

loop_
_atom_site_aniso_label
_atom_site_aniso_U_11
_atom_site_aniso_U_22
_atom_site_aniso_U_33
_atom_site_aniso_U_23
_atom_site_aniso_U_13
_atom_site_aniso_U_12
Zn1 0.0259(3) 0.0208(3) 0.0216(3) -0.0102(2) 0.0028(2) -0.0083(2)
Zn2 0.0248(3) 0.0217(3) 0.0234(3) -0.0111(2) 0.0035(2) -0.0052(2)
Zn3 0.0214(3) 0.0217(3) 0.0260(3) -0.0108(2) 0.0027(2) -0.0036(2)
Zn4 0.0205(3) 0.0231(3) 0.0242(3) -0.0098(2) 0.0035(2) -0.0061(2)
Zn5 0.0249(3) 0.0192(3) 0.0276(3) -0.0123(2) 0.0014(2) -0.0051(2)
O1 0.0304(19) 0.028(2) 0.0290(18) -0.0026(15) 0.0017(14) -0.0131(16)
O2 0.0273(18) 0.0279(19) 0.0258(17) -0.0099(15) -0.0031(14) -0.0071(16)
O3 0.033(2) 0.026(2) 0.045(2) -0.0065(17) 0.0120(16) -0.0090(17)
O4 0.033(2) 0.025(2) 0.053(2) -0.0126(17) 0.0117(17) -0.0139(16)
O5 0.062(3) 0.034(3) 0.131(5) -0.022(3) 0.051(3) -0.004(2)
O6 0.056(3) 0.024(2) 0.068(3) -0.007(2) 0.010(2) -0.007(2)
O7 0.039(2) 0.039(2) 0.035(2) -0.0278(17) -0.0002(16) -0.0003(17)
O8 0.026(2) 0.051(3) 0.053(2) -0.033(2) -0.0115(18) 0.0141(18)
O9 0.052(2) 0.033(2) 0.0286(18) -0.0166(17) -0.0044(17) -0.0118(18)
O10 0.050(2) 0.033(2) 0.0296(18) -0.0190(16) 0.0009(16) -0.0136(18)
O11 0.040(2) 0.029(2) 0.073(3) -0.025(2) 0.000(2) -0.0005(18)
O12 0.064(3) 0.078(4) 0.073(3) -0.044(3) -0.036(3) 0.020(3)
O13 0.034(2) 0.050(2) 0.046(2) -0.0305(19) -0.0019(17) -0.0100(19)
O14 0.041(2) 0.046(2) 0.038(2) -0.0304(19) 0.0004(17) -0.0043(18)
O15 0.043(2) 0.029(2) 0.049(2) -0.0212(19) -0.0104(18) 0.0105(18)
O16 0.056(3) 0.062(3) 0.110(4) -0.056(3) -0.043(3) 0.008(2)
O17 0.054(2) 0.048(2) 0.045(2) -0.035(2) 0.0170(19) -0.022(2)
O18 0.032(2) 0.044(2) 0.061(3) -0.030(2) 0.007(2) 0.001(2)
O19 0.036(2) 0.029(2) 0.039(2) -0.0103(16) 0.0148(16) -0.0175(17)
O20 0.0312(19) 0.0230(19) 0.041(2) -0.0072(16) 0.0085(16) -0.0100(16)
O21 0.0261(18) 0.027(2) 0.045(2) -0.0149(17) 0.0110(15) -0.0116(16)
O22 0.0302(19) 0.0255(19) 0.0295(17) -0.0069(15) 0.0043(14) -0.0141(16)
O23 0.052(3) 0.025(2) 0.083(3) -0.012(2) 0.009(2) -0.007(2)
O24 0.038(2) 0.043(3) 0.097(4) -0.026(2) 0.034(2) -0.008(2)
O25 0.037(2) 0.032(2) 0.0195(16) -0.0039(15) 0.0056(15) -0.0023(17)
O26 0.0238(17) 0.0269(19) 0.0366(19) -0.0121(15) 0.0008(14) -0.0062(15)
O27 0.0277(17) 0.0153(16) 0.0263(16) -0.0093(13) 0.0033(13) -0.0061(14)
O28 0.0221(16) 0.0207(17) 0.0255(16) -0.0141(14) 0.0054(13) -0.0063(14)
N1 0.038(3) 0.026(3) 0.056(3) -0.017(2) 0.008(2) -0.011(2)
N2 0.035(3) 0.032(3) 0.048(3) -0.018(2) -0.005(2) 0.002(2)
N3 0.035(3) 0.031(3) 0.045(3) -0.025(2) 0.017(2) -0.013(2)
N4 0.032(2) 0.025(3) 0.051(3) -0.019(2) 0.005(2) -0.005(2)
C1 0.027(2) 0.023(3) 0.021(2) -0.007(2) 0.0017(19) -0.012(2)
C2 0.028(3) 0.030(3) 0.023(2) -0.009(2) 0.0019(19) -0.014(2)
C3 0.029(3) 0.022(3) 0.028(2) -0.012(2) -0.002(2) -0.009(2)
C4 0.032(3) 0.034(3) 0.031(3) -0.014(2) 0.011(2) -0.018(2)
C5 0.030(3) 0.022(3) 0.035(3) -0.012(2) 0.000(2) -0.005(2)
C6 0.034(3) 0.022(3) 0.030(2) -0.008(2) 0.001(2) -0.014(2)
C7 0.031(3) 0.028(3) 0.026(2) -0.011(2) -0.002(2) -0.018(2)
C8 0.034(3) 0.026(3) 0.022(2) -0.010(2) 0.003(2) -0.014(2)
C9 0.024(2) 0.024(3) 0.029(2) -0.014(2) 0.003(2) -0.006(2)
C10 0.029(3) 0.028(3) 0.027(2) -0.014(2) -0.003(2) -0.007(2)
C11 0.036(3) 0.031(3) 0.024(2) -0.017(2) 0.008(2) -0.016(2)
C12 0.033(3) 0.029(3) 0.035(3) -0.021(2) 0.008(2) -0.008(2)
C13 0.026(3) 0.021(3) 0.032(3) -0.012(2) 0.001(2) -0.003(2)
C14 0.034(3) 0.032(3) 0.033(3) -0.023(2) 0.002(2) -0.009(2)
C15 0.024(2) 0.027(3) 0.028(2) -0.015(2) 0.006(2) -0.008(2)
C16 0.036(3) 0.034(3) 0.026(2) -0.019(2) 0.008(2) -0.019(2)
C17 0.035(3) 0.021(3) 0.026(2) -0.015(2) 0.005(2) -0.010(2)
C18 0.028(3) 0.022(3) 0.035(3) -0.016(2) 0.005(2) -0.008(2)
C19 0.034(3) 0.023(3) 0.031(3) -0.011(2) 0.003(2) -0.012(2)
C20 0.031(3) 0.023(3) 0.032(3) -0.016(2) 0.003(2) -0.011(2)
C21 0.029(3) 0.024(3) 0.034(3) -0.019(2) 0.011(2) -0.010(2)
C22 0.024(2) 0.023(3) 0.032(3) -0.011(2) 0.001(2) -0.003(2)
C23 0.036(3) 0.031(3) 0.026(3) -0.011(2) 0.002(2) -0.013(2)
C24 0.035(3) 0.031(3) 0.039(3) -0.015(2) 0.003(2) -0.010(2)
C25 0.029(3) 0.024(3) 0.025(2) -0.010(2) 0.002(2) -0.012(2)
C26 0.027(2) 0.020(2) 0.024(2) -0.009(2) 0.0027(19) -0.006(2)
C27 0.028(3) 0.021(3) 0.025(2) -0.008(2) -0.0006(19) -0.009(2)
C28 0.036(3) 0.019(3) 0.029(2) -0.009(2) 0.001(2) -0.013(2)
C29 0.027(3) 0.020(3) 0.035(3) -0.012(2) 0.001(2) -0.005(2)
C30 0.025(3) 0.030(3) 0.031(3) -0.015(2) 0.009(2) -0.012(2)
C31 0.031(3) 0.030(3) 0.026(2) -0.009(2) 0.001(2) -0.016(2)
C32 0.025(3) 0.030(3) 0.022(2) -0.008(2) -0.0006(19) -0.012(2)
N5 0.086(5) 0.078(5) 0.097(5) -0.051(4) 0.005(4) -0.031(4)
N6 0.082(5) 0.131(7) 0.102(5) -0.079(5) -0.007(4) -0.028(5)
C33 0.171(8) 0.112(7) 0.132(7) -0.099(6) 0.005(6) -0.043(6)
C34 0.111(8) 0.131(10) 0.129(9) -0.068(8) -0.044(7) -0.022(7)
C35 0.089(6) 0.141(9) 0.074(5) -0.061(6) 0.010(5) -0.067(6)
C36 0.076(5) 0.085(6) 0.076(5) -0.043(5) 0.023(4) -0.045(5)
C37 0.057(5) 0.068(5) 0.090(6) -0.033(4) 0.010(4) -0.022(4)
O29 0.198(8) 0.148(7) 0.111(6) -0.065(5) 0.027(5) -0.092(6)

loop_
_atom_type_symbol
_atom_type_description
_atom_type_scat_dispersion_real
_atom_type_scat_dispersion_imag
_atom_type_scat_source
C C 0.0033 0.0016 'International Tables Vol C Tables 4.2.6.8 and 6.1.1.4'
H H 0.0000 0.0000 'International Tables Vol C Tables 4.2.6.8 and 6.1.1.4'
N N 0.0061 0.0033 'International Tables Vol C Tables 4.2.6.8 and 6.1.1.4'
O O 0.0106 0.0060 'International Tables Vol C Tables 4.2.6.8 and 6.1.1.4'
Zn Zn 0.2839 1.4301 'International Tables Vol C Tables 4.2.6.8 and 6.1.1.4'

loop_
_geom_angle_atom_site_label_1
_geom_angle_atom_site_label_2
_geom_angle_atom_site_label_3
_geom_angle
_geom_angle_site_symmetry_1
_geom_angle_site_symmetry_3
O28 Zn1 O25 169.61(12) . .
O28 Zn1 O1 86.33(12) . .
O25 Zn1 O1 97.68(13) . .
O28 Zn1 O10 99.59(12) . .
O25 Zn1 O10 90.25(13) . .
O1 Zn1 O10 86.53(13) . .
O28 Zn1 O28 80.32(12) . 2_656
O25 Zn1 O28 89.58(12) . 2_656
O1 Zn1 O28 98.45(12) . 2_656
O10 Zn1 O28 175.00(12) . 2_656
O28 Zn1 O22 91.39(12) . .
O25 Zn1 O22 85.41(13) . .
O1 Zn1 O22 174.53(12) . .
O10 Zn1 O22 88.95(13) . .
O28 Zn1 O22 86.05(12) 2_656 .
O28 Zn1 Zn5 36.74(8) . .
O25 Zn1 Zn5 147.33(10) . .
O1 Zn1 Zn5 107.99(9) . .
O10 Zn1 Zn5 71.96(10) . .
O28 Zn1 Zn5 105.80(8) 2_656 .
O22 Zn1 Zn5 67.58(9) . .
O28 Zn1 Zn1 40.94(8) . 2_656
O25 Zn1 Zn1 128.92(10) . 2_656
O1 Zn1 Zn1 93.23(9) . 2_656
O10 Zn1 Zn1 140.31(10) . 2_656
O28 Zn1 Zn1 39.38(8) 2_656 2_656
O22 Zn1 Zn1 88.27(9) . 2_656
Zn5 Zn1 Zn1 70.44(2) . 2_656
O28 Zn1 H25A 153.1 . .
O25 Zn1 H25A 18.2 . .
O1 Zn1 H25A 113.7 . .
O10 Zn1 H25A 99.5 . .
O28 Zn1 H25A 79.0 2_656 .
O22 Zn1 H25A 70.1 . .
Zn5 Zn1 H25A 136.9 . .
Zn1 Zn1 H25A 116.6 2_656 .
O26 Zn2 O3 115.65(14) . 2_647
O26 Zn2 O7 117.78(15) . 2_657
O3 Zn2 O7 108.96(15) 2_647 2_657
O26 Zn2 O2 99.23(14) . .
O3 Zn2 O2 106.75(15) 2_647 .
O7 Zn2 O2 107.10(14) 2_657 .
O26 Zn2 Zn4 33.22(10) . 2_647
O3 Zn2 Zn4 82.82(10) 2_647 2_647
O7 Zn2 Zn4 130.20(11) 2_657 2_647
O2 Zn2 Zn4 115.48(9) . 2_647
O26 Zn2 H26A 18.0 . .
O3 Zn2 H26A 122.3 2_647 .
O7 Zn2 H26A 100.3 2_657 .
O2 Zn2 H26A 110.5 . .
Zn4 Zn2 H26A 41.6 2_647 .
O8 Zn3 O27 114.56(15) . .
O8 Zn3 O20 111.65(17) . 2_666
O27 Zn3 O20 114.76(13) . 2_666
O8 Zn3 O13 101.83(15) . .
O27 Zn3 O13 106.82(14) . .
O20 Zn3 O13 105.82(16) 2_666 .
O8 Zn3 Zn4 154.65(13) . 2_557
O27 Zn3 Zn4 40.29(9) . 2_557
O20 Zn3 Zn4 88.07(10) 2_666 2_557
O13 Zn3 Zn4 87.04(11) . 2_557
O8 Zn3 H27A 105.3 . .
O27 Zn3 H27A 17.2 . .
O20 Zn3 H27A 131.6 2_666 .
O13 Zn3 H27A 95.7 . .
Zn4 Zn3 H27A 49.7 2_557 .
O26 Zn4 O27 170.17(13) 2_647 2_557
O26 Zn4 O14 95.04(14) 2_647 2_557
O27 Zn4 O14 94.14(13) 2_557 2_557
O26 Zn4 O27 89.93(12) 2_647 1_545
O27 Zn4 O27 80.83(12) 2_557 1_545
O14 Zn4 O27 174.92(12) 2_557 1_545
O26 Zn4 O4 96.78(13) 2_647 .
O27 Zn4 O4 87.26(13) 2_557 .
O14 Zn4 O4 86.64(15) 2_557 .
O27 Zn4 O4 93.81(13) 1_545 .
O26 Zn4 O19 85.68(13) 2_647 1_446
O27 Zn4 O19 90.89(13) 2_557 1_446
O14 Zn4 O19 89.49(14) 2_557 1_446
O27 Zn4 O19 89.85(12) 1_545 1_446
O4 Zn4 O19 175.58(13) . 1_446
O26 Zn4 Zn3 146.17(9) 2_647 2_557
O27 Zn4 Zn3 37.50(8) 2_557 2_557
O14 Zn4 Zn3 66.33(10) 2_557 2_557
O27 Zn4 Zn3 108.82(8) 1_545 2_557
O4 Zn4 Zn3 109.32(9) . 2_557
O19 Zn4 Zn3 67.06(9) 1_446 2_557
O26 Zn4 Zn4 129.33(10) 2_647 2_547
O27 Zn4 Zn4 41.35(8) 2_557 2_547
O14 Zn4 Zn4 135.49(10) 2_557 2_547
O27 Zn4 Zn4 39.48(8) 1_545 2_547
O4 Zn4 Zn4 90.79(10) . 2_547
O19 Zn4 Zn4 90.48(10) 1_446 2_547
Zn3 Zn4 Zn4 72.84(3) 2_557 2_547
O26 Zn4 Zn2 31.59(9) 2_647 2_647
O27 Zn4 Zn2 147.91(8) 2_557 2_647
O14 Zn4 Zn2 102.59(10) 2_557 2_647
O27 Zn4 Zn2 82.20(8) 1_545 2_647
O4 Zn4 Zn2 66.91(9) . 2_647
O19 Zn4 Zn2 116.12(9) 1_446 2_647
Zn3 Zn4 Zn2 168.80(2) 2_557 2_647
Zn4 Zn4 Zn2 117.06(3) 2_547 2_647
O15 Zn5 O21 113.88(16) 2_566 .
O15 Zn5 O28 105.97(15) 2_566 .
O21 Zn5 O28 106.60(13) . .
O15 Zn5 O9 114.26(15) 2_566 .
O21 Zn5 O9 109.15(15) . .
O28 Zn5 O9 106.37(13) . .
O15 Zn5 Zn1 144.80(13) 2_566 .
O21 Zn5 Zn1 86.97(10) . .
O28 Zn5 Zn1 39.02(9) . .
O9 Zn5 Zn1 81.93(10) . .
O15 Zn5 H28 96.4 2_566 .
O21 Zn5 H28 123.5 . .
O28 Zn5 H28 16.9 . .
O9 Zn5 H28 98.8 . .
Zn1 Zn5 H28 49.0 . .
C7 O1 Zn1 129.8(3) . .
C7 O2 Zn2 124.1(3) . .
C8 O3 Zn2 124.3(3) . 2_647
C8 O4 Zn4 137.0(3) . .
C15 O7 Zn2 124.5(3) . 2_657
C15 O8 Zn3 157.8(3) . .
C16 O9 Zn5 125.3(3) . .
C16 O10 Zn1 132.2(3) . .
C23 O13 Zn3 116.9(3) . .
C23 O14 Zn4 138.4(3) . 2_557
C24 O15 Zn5 127.7(4) . 2_566
C31 O19 Zn4 136.5(3) . 1_664
C31 O20 Zn3 119.0(3) . 2_666
C32 O21 Zn5 120.1(3) . .
C32 O22 Zn1 137.8(3) . .
Zn1 O25 H25A 92.0 . .
Zn1 O25 H25B 114.3 . .
H25A O25 H25B 143.3 . .
Zn2 O26 Zn4 115.19(16) . 2_647
Zn2 O26 H26A 97.8 . .
Zn4 O26 H26A 101.3 2_647 .
Zn3 O27 Zn4 102.21(13) . 2_557
Zn3 O27 Zn4 133.42(16) . 1_565
Zn4 O27 Zn4 99.17(12) 2_557 1_565
Zn3 O27 H27A 100.5 . .
Zn4 O27 H27A 112.0 2_557 .
Zn4 O27 H27A 109.0 1_565 .
Zn5 O28 Zn1 104.24(13) . .
Zn5 O28 Zn1 128.19(15) . 2_656
Zn1 O28 Zn1 99.68(12) . 2_656
Zn5 O28 H28 107.2 . .
Zn1 O28 H28 111.7 . .
Zn1 O28 H28 105.4 2_656 .
O6 N1 O5 122.8(5) . .
O6 N1 C5 118.9(5) . .
O5 N1 C5 118.3(4) . .
O12 N2 O11 123.6(5) . .
O12 N2 C13 118.2(4) . .
O11 N2 C13 118.2(4) . .
O18 N3 O17 123.8(4) . .
O18 N3 C21 118.4(4) . .
O17 N3 C21 117.8(4) . .
O24 N4 O23 123.4(4) . .
O24 N4 C29 118.8(4) . .
O23 N4 C29 117.9(4) . .
C6 C1 C2 119.5(4) . .
C6 C1 C7 120.5(4) . .
C2 C1 C7 120.0(4) . .
C3 C2 C1 121.4(4) . .
C3 C2 H2A 119.3 . .
C1 C2 H2A 119.3 . .
C2 C3 C4 119.0(4) . .
C2 C3 C8 120.8(4) . .
C4 C3 C8 120.2(4) . .
C3 C4 C5 119.0(4) . .
C3 C4 H4A 120.5 . .
C5 C4 H4A 120.5 . .
C6 C5 C4 122.3(4) . .
C6 C5 N1 119.1(4) . .
C4 C5 N1 118.6(4) . .
C5 C6 C1 118.7(4) . .
C5 C6 H6C 120.7 . .
C1 C6 H6C 120.7 . .
O1 C7 O2 125.4(4) . .
O1 C7 C1 117.9(4) . .
O2 C7 C1 116.6(4) . .
O4 C8 O3 125.3(4) . .
O4 C8 C3 119.2(4) . .
O3 C8 C3 115.5(4) . .
C14 C9 C10 119.4(4) . .
C14 C9 C15 120.2(4) . .
C10 C9 C15 120.4(4) . .
C11 C10 C9 121.0(4) . .
C11 C10 H10A 119.5 . .
C9 C10 H10A 119.5 . .
C12 C11 C10 120.1(4) . .
C12 C11 C16 119.7(4) . .
C10 C11 C16 120.1(4) . .
C11 C12 C13 118.5(4) . .
C11 C12 H12A 120.8 . .
C13 C12 H12A 120.8 . .
C14 C13 C12 122.0(4) . .
C14 C13 N2 118.9(4) . .
C12 C13 N2 119.1(4) . .
C9 C14 C13 119.0(4) . .
C9 C14 H14A 120.5 . .
C13 C14 H14A 120.5 . .
O8 C15 O7 125.7(4) . .
O8 C15 C9 117.2(4) . .
O7 C15 C9 117.1(4) . .
O10 C16 O9 127.1(4) . .
O10 C16 C11 117.8(4) . .
O9 C16 C11 115.0(4) . .
C18 C17 C22 120.6(4) . .
C18 C17 C23 119.1(4) . .
C22 C17 C23 120.2(4) . .
C17 C18 C19 121.1(4) . .
C17 C18 H18A 119.4 . .
C19 C18 H18A 119.4 . .
C18 C19 C20 118.9(4) . .
C18 C19 C24 120.5(4) . .
C20 C19 C24 120.5(4) . .
C21 C20 C19 118.2(4) . .
C21 C20 H20A 120.9 . .
C19 C20 H20A 120.9 . .
C20 C21 C22 123.6(4) . .
C20 C21 N3 118.6(4) . .
C22 C21 N3 117.7(4) . .
C21 C22 C17 117.4(4) . .
C21 C22 H22A 121.3 . .
C17 C22 H22A 121.3 . .
O13 C23 O14 126.6(5) . .
O13 C23 C17 116.9(4) . .
O14 C23 C17 116.4(4) . .
O16 C24 O15 125.6(5) . .
O16 C24 C19 120.4(5) . .
O15 C24 C19 114.0(5) . .
C30 C25 C26 119.6(4) . .
C30 C25 C31 119.7(4) . .
C26 C25 C31 120.8(4) . .
C27 C26 C25 121.3(4) . .
C27 C26 H26B 119.3 . .
C25 C26 H26B 119.3 . .
C26 C27 C28 119.1(4) . .
C26 C27 C32 120.8(4) . .
C28 C27 C32 120.1(4) . .
C29 C28 C27 118.8(4) . .
C29 C28 H28B 120.6 . .
C27 C28 H28B 120.6 . .
C28 C29 C30 122.9(4) . .
C28 C29 N4 119.7(4) . .
C30 C29 N4 117.4(4) . .
C25 C30 C29 118.3(4) . .
C25 C30 H30A 120.8 . .
C29 C30 H30A 120.8 . .
O19 C31 O20 125.3(4) . .
O19 C31 C25 117.8(4) . .
O20 C31 C25 116.8(4) . .
O22 C32 O21 126.6(4) . .
O22 C32 C27 118.5(4) . .
O21 C32 C27 114.9(4) . .
C33 N5 C37 118.8(8) . .
C33 N5 H5A 119.7 . .
C37 N5 H5A 121.6 . .
C35 N6 H6A 119.8 . .
C35 N6 H6B 120.2 . .
H6A N6 H6B 120.0 . .
N5 C33 C34 121.1(11) . .
N5 C33 H33A 119.5 . .
C34 C33 H33A 119.5 . .
C35 C34 C33 122.7(11) . .
C35 C34 H34A 118.7 . .
C33 C34 H34A 118.7 . .
N6 C35 C34 126.8(10) . .
N6 C35 C36 115.4(8) . .
C34 C35 C36 117.8(8) . .
C37 C36 C35 114.4(8) . .
C37 C36 H36A 122.8 . .
C35 C36 H36A 122.8 . .
C36 C37 N5 125.2(8) . .
C36 C37 H37A 117.4 . .
N5 C37 H37A 117.4 . .
H29A O29 H29B 145.7 . .

loop_
_geom_bond_atom_site_label_1
_geom_bond_atom_site_label_2
_geom_bond_distance
_geom_bond_site_symmetry_2
Zn1 O28 2.055(3) .
Zn1 O25 2.071(3) .
Zn1 O1 2.113(3) .
Zn1 O10 2.117(3) .
Zn1 O28 2.123(3) 2_656
Zn1 O22 2.156(3) .
Zn1 Zn5 3.1643(14) .
Zn1 Zn1 3.1933(13) 2_656
Zn1 H25A 2.2052 .
Zn2 O26 1.897(3) .
Zn2 O3 1.945(3) 2_647
Zn2 O7 1.954(3) 2_657
Zn2 O2 1.976(3) .
Zn2 Zn4 3.2775(12) 2_647
Zn2 H26A 2.0881 .
Zn3 O8 1.930(3) .
Zn3 O27 1.943(3) .
Zn3 O20 1.944(3) 2_666
Zn3 O13 1.959(3) .
Zn3 Zn4 3.1195(11) 2_557
Zn3 H27A 2.1586 .
Zn4 O26 1.984(3) 2_647
Zn4 O27 2.064(3) 2_557
Zn4 O14 2.089(3) 2_557
Zn4 O27 2.145(3) 1_545
Zn4 O4 2.151(3) .
Zn4 O19 2.154(3) 1_446
Zn4 Zn3 3.1195(11) 2_557
Zn4 Zn4 3.2046(14) 2_547
Zn4 Zn2 3.2775(12) 2_647
Zn5 O15 1.924(3) 2_566
Zn5 O21 1.949(3) .
Zn5 O28 1.953(3) .
Zn5 O9 1.969(3) .
Zn5 H28 2.2516 .
O1 C7 1.240(5) .
O2 C7 1.261(5) .
O3 C8 1.269(6) .
O3 Zn2 1.945(3) 2_647
O4 C8 1.239(6) .
O5 N1 1.216(6) .
O6 N1 1.196(6) .
O7 C15 1.254(5) .
O7 Zn2 1.954(3) 2_657
O8 C15 1.238(6) .
O9 C16 1.257(6) .
O10 C16 1.256(5) .
O11 N2 1.231(5) .
O12 N2 1.212(6) .
O13 C23 1.247(6) .
O14 C23 1.248(6) .
O14 Zn4 2.089(3) 2_557
O15 C24 1.262(6) .
O15 Zn5 1.924(3) 2_566
O16 C24 1.216(6) .
O17 N3 1.232(5) .
O18 N3 1.221(5) .
O19 C31 1.240(5) .
O19 Zn4 2.154(3) 1_664
O20 C31 1.272(6) .
O20 Zn3 1.944(3) 2_666
O21 C32 1.283(6) .
O22 C32 1.232(6) .
O23 N4 1.217(6) .
O24 N4 1.208(6) .
O25 H25A 0.6888 .
O25 H25B 0.7115 .
O26 Zn4 1.984(3) 2_647
O26 H26A 0.6517 .
O27 Zn4 2.064(3) 2_557
O27 Zn4 2.145(3) 1_565
O27 H27A 0.6508 .
O28 Zn1 2.123(3) 2_656
O28 H28 0.6834 .
N1 C5 1.460(6) .
N2 C13 1.453(6) .
N3 C21 1.473(6) .
N4 C29 1.472(6) .
C1 C6 1.395(6) .
C1 C2 1.399(6) .
C1 C7 1.506(6) .
C2 C3 1.383(6) .
C2 H2A 0.9300 .
C3 C4 1.395(7) .
C3 C8 1.491(6) .
C4 C5 1.396(7) .
C4 H4A 0.9300 .
C5 C6 1.375(7) .
C6 H6C 0.9300 .
C9 C14 1.382(6) .
C9 C10 1.399(6) .
C9 C15 1.495(6) .
C10 C11 1.385(6) .
C10 H10A 0.9300 .
C11 C12 1.382(7) .
C11 C16 1.514(6) .
C12 C13 1.396(7) .
C12 H12A 0.9300 .
C13 C14 1.389(6) .
C14 H14A 0.9300 .
C17 C18 1.372(6) .
C17 C22 1.382(6) .
C17 C23 1.520(6) .
C18 C19 1.392(7) .
C18 H18A 0.9300 .
C19 C20 1.397(6) .
C19 C24 1.501(7) .
C20 C21 1.370(7) .
C20 H20A 0.9300 .
C21 C22 1.381(6) .
C22 H22A 0.9300 .
C25 C30 1.383(6) .
C25 C26 1.394(6) .
C25 C31 1.495(6) .
C26 C27 1.387(6) .
C26 H26B 0.9300 .
C27 C28 1.392(6) .
C27 C32 1.508(6) .
C28 C29 1.374(6) .
C28 H28B 0.9300 .
C29 C30 1.387(7) .
C30 H30A 0.9300 .
N5 C33 1.316(9) .
N5 C37 1.362(9) .
N5 H5A 0.8598 .
N6 C35 1.290(9) .
N6 H6A 0.8601 .
N6 H6B 0.8600 .
C33 C34 1.316(12) .
C33 H33A 0.9300 .
C34 C35 1.311(12) .
C34 H34A 0.9300 .
C35 C36 1.513(11) .
C36 C37 1.279(10) .
C36 H36A 0.9300 .
C37 H37A 0.9300 .
O29 H29A 0.8235 .
O29 H29B 0.8251 .

loop_
_geom_hbond_atom_site_label_D
_geom_hbond_atom_site_label_H
_geom_hbond_atom_site_label_A
_geom_hbond_distance_DH
_geom_hbond_distance_HA
_geom_hbond_distance_DA
_geom_hbond_angle_DHA
_geom_hbond_site_symmetry_A
O25 H25A O17 0.69 2.32 2.910(5) 145.0 2_656
O25 H25A O22 0.69 2.51 2.867(5) 115.1 .
O25 H25B O26 0.71 2.08 2.782(5) 169.0 .
O25 H25B O2 0.71 2.58 2.933(5) 113.2 .
O27 H27A O11 0.65 2.29 2.923(5) 166.1 2_657
O28 H28 O18 0.68 2.34 2.982(5) 158.0 .
N5 H5A O16 0.86 1.93 2.697(8) 148.6 1_655
N6 H6A O2 0.86 2.55 3.354(8) 155.4 2_656
N6 H6B O29 0.86 2.00 2.834(10) 164.5 .
O29 H29A N6 0.82 2.71 2.834(10) 90.2 .
